data_7118481
loop_
_publ_author_name
'Zhan-Yong Wang'
'Ya-Li Ding'
'Gang Wang'
'Ying Cheng'

_publ_section_title
;
 Chiral N-heterocyclic carbene/Lewis acid cooperative catalysis of the
 reaction of 2-aroylvinylcinnamaldehydes: a switch of the reaction pathway
 by Lewis acid activation
;
_journal_name_full Chem.Commun.
_journal_page_first 788
_journal_volume 52
_journal_year 2016
_chemical_absolute_configuration ad
_chemical_formula_moiety 'C36 H28 O4'
_chemical_formula_sum 'C36 H28 O4'
_chemical_formula_weight 524.58
_space_group_crystal_system orthorhombic
_space_group_IT_number 19
_space_group_name_Hall 'P 2ac 2ab'
_space_group_name_H-M_alt 'P 21 21 21'
_symmetry_space_group_name_Hall 'P 2ac 2ab'
_symmetry_space_group_name_H-M 'P 21 21 21'
_atom_sites_solution_hydrogens geom
_atom_sites_solution_primary direct
_atom_sites_solution_secondary difmap
_audit_creation_method SHELXL-2014/7
_audit_update_record
;
2015-09-18 deposited with the CCDC.
2015-11-06 downloaded from the CCDC.
;
_cell_angle_alpha 90
_cell_angle_beta 90
_cell_angle_gamma 90
_cell_formula_units_Z 4
_cell_length_a 9.2630(12)
_cell_length_b 12.8186(16)
_cell_length_c 22.369(3)
_cell_measurement_reflns_used 1794
_cell_measurement_temperature 173(2)
_cell_measurement_theta_max 78.00
_cell_measurement_theta_min 30.10
_cell_volume 2656.1(6)
_computing_cell_refinement 'CrystalClear-SM Expert 2.1 b42'
_computing_data_collection 'CrystalClear-SM Expert 2.1 b42 (Rigaku, 2015)'
_computing_data_reduction 'CrystalClear-SM Expert 2.1 b42'
_computing_molecular_graphics 'CrystalStructure 4.1'
_computing_publication_material 'CrystalStructure 4.1 (Rigaku, 2014)'
_computing_structure_refinement 'SHELXL-2014/7 (Sheldrick, 2014)'
_computing_structure_solution 'SHELXS2013 (Sheldrick, 2008)'
_diffrn_ambient_temperature 173(2)
_diffrn_detector_area_resol_mean 5.814
_diffrn_measured_fraction_theta_full 0.990
_diffrn_measured_fraction_theta_max 0.974
_diffrn_measurement_device_type 'Rigaku XtaLAB P200'
_diffrn_measurement_method \w
_diffrn_radiation_type CuK\a
_diffrn_radiation_wavelength 1.54187
_diffrn_reflns_av_R_equivalents 0.0195
_diffrn_reflns_av_unetI/netI 0.0153
_diffrn_reflns_laue_measured_fraction_full 0.990
_diffrn_reflns_laue_measured_fraction_max 0.974
_diffrn_reflns_limit_h_max 8
_diffrn_reflns_limit_h_min -10
_diffrn_reflns_limit_k_max 15
_diffrn_reflns_limit_k_min -16
_diffrn_reflns_limit_l_max 22
_diffrn_reflns_limit_l_min -28
_diffrn_reflns_number 22581
_diffrn_reflns_point_group_measured_fraction_full 0.992
_diffrn_reflns_point_group_measured_fraction_max 0.970
_diffrn_reflns_theta_full 67.687
_diffrn_reflns_theta_max 77.852
_diffrn_reflns_theta_min 6.204
_exptl_absorpt_coefficient_mu 0.673
_exptl_absorpt_correction_T_max 0.910
_exptl_absorpt_correction_T_min 0.784
_exptl_absorpt_correction_type multi-scan
_exptl_absorpt_process_details 'REQAB (Rigaku, 1998)'
_exptl_crystal_colour colorless
_exptl_crystal_density_diffrn 1.312
_exptl_crystal_density_method 'not measured'
_exptl_crystal_description prism
_exptl_crystal_F_000 1104
_exptl_crystal_size_max 0.360
_exptl_crystal_size_mid 0.160
_exptl_crystal_size_min 0.140
_refine_diff_density_max 0.163
_refine_diff_density_min -0.131
_refine_diff_density_rms 0.027
_refine_ls_abs_structure_details
; 
 Flack x determined using 2301 quotients [(I+)-(I-)]/[(I+)+(I-)] 
 (Parsons, Flack and Wagner, Acta Cryst. B69 (2013) 249-259). 
;
_refine_ls_abs_structure_Flack 0.04(3)
_refine_ls_extinction_coef 0.0023(2)
_refine_ls_extinction_expression Fc^*^=kFc[1+0.001xFc^2^\l^3^/sin(2\q)]^-1/4^
_refine_ls_extinction_method 'SHELXL-2014/7 (Sheldrick 2014'
_refine_ls_goodness_of_fit_ref 1.045
_refine_ls_hydrogen_treatment constr
_refine_ls_matrix_type full
_refine_ls_number_parameters 362
_refine_ls_number_reflns 5505
_refine_ls_number_restraints 0
_refine_ls_restrained_S_all 1.045
_refine_ls_R_factor_all 0.0275
_refine_ls_R_factor_gt 0.0269
_refine_ls_shift/su_max 0.000
_refine_ls_shift/su_mean 0.000
_refine_ls_structure_factor_coef Fsqd
_refine_ls_weighting_details 'w=1/[\s^2^(Fo^2^)+(0.0361P)^2^+0.3595P] where P=(Fo^2^+2Fc^2^)/3'
_refine_ls_weighting_scheme calc
_refine_ls_wR_factor_gt 0.0703
_refine_ls_wR_factor_ref 0.0707
_reflns_Friedel_coverage 0.761
_reflns_friedel_fraction_full 0.996
_reflns_friedel_fraction_max 0.965
_reflns_number_gt 5386
_reflns_number_total 5505
_reflns_threshold_expression 'I > 2\s(I)'
_cod_data_source_file c5cc08866f2.cif
_cod_data_source_block shelxl
_cod_database_code 7118481
_shelx_shelxl_version_number 2014/7
_shelx_space_group_comment
; 
The symmetry employed for this shelxl refinement is uniquely defined 
by the following loop, which should always be used as a source of 
symmetry information in preference to the above space-group names. 
They are only intended as comments. 
;
_shelx_estimated_absorpt_t_min 0.794
_shelx_estimated_absorpt_t_max 0.912

loop_
_space_group_symop_operation_xyz
'x, y, z'
'x+1/2, -y+1/2, -z'
'-x, y+1/2, -z+1/2'
'-x+1/2, -y, z+1/2'

loop_
_atom_site_label
_atom_site_type_symbol
_atom_site_fract_x
_atom_site_fract_y
_atom_site_fract_z
_atom_site_U_iso_or_equiv
_atom_site_adp_type
_atom_site_occupancy
_atom_site_site_symmetry_order
_atom_site_calc_flag
_atom_site_refinement_flags_posn
_atom_site_refinement_flags_adp
_atom_site_refinement_flags_occupancy
_atom_site_disorder_assembly
_atom_site_disorder_group
O1 O 0.47065(13) 0.49561(9) 0.44656(5) 0.0369(3) Uani 1 1 d . . . . .
O2 O 0.35609(13) 0.39928(11) 0.37892(5) 0.0459(3) Uani 1 1 d . . . . .
O3 O -0.12859(14) 0.68337(11) 0.48065(6) 0.0521(3) Uani 1 1 d . . . . .
O4 O 0.34384(14) 0.12513(11) 0.39337(5) 0.0458(3) Uani 1 1 d . . . . .
C1 C 0.43820(17) 0.40306(13) 0.42053(6) 0.0325(3) Uani 1 1 d . . . . .
C2 C 0.51449(16) 0.31392(11) 0.45188(6) 0.0290(3) Uani 1 1 d . . . . .
H2 H 0.4451 0.2737 0.4772 0.035 Uiso 1 1 calc R U . . .
C3 C 0.60053(16) 0.23906(11) 0.41021(6) 0.0293(3) Uani 1 1 d . . . . .
H3 H 0.6094 0.1706 0.4314 0.035 Uiso 1 1 calc R U . . .
C4 C 0.74981(16) 0.28885(11) 0.40926(6) 0.0290(3) Uani 1 1 d . . . . .
C5 C 0.76428(16) 0.36167(11) 0.45508(6) 0.0275(3) Uani 1 1 d . . . . .
C6 C 0.89396(17) 0.41478(12) 0.46369(7) 0.0322(3) Uani 1 1 d . . . . .
H6 H 0.9036 0.4639 0.4952 0.039 Uiso 1 1 calc R U . . .
C7 C 1.00879(18) 0.39487(13) 0.42553(8) 0.0369(3) Uani 1 1 d . . . . .
H7 H 1.0974 0.4311 0.4307 0.044 Uiso 1 1 calc R U . . .
C8 C 0.99480(18) 0.32209(13) 0.37978(8) 0.0381(4) Uani 1 1 d . . . . .
H8 H 1.0742 0.3087 0.3540 0.046 Uiso 1 1 calc R U . . .
C9 C 0.86574(18) 0.26873(12) 0.37146(7) 0.0351(3) Uani 1 1 d . . . . .
H9 H 0.8568 0.2189 0.3402 0.042 Uiso 1 1 calc R U . . .
C10 C 0.62662(16) 0.37021(11) 0.49127(6) 0.0284(3) Uani 1 1 d . . . . .
H10 H 0.6367 0.3359 0.5312 0.034 Uiso 1 1 calc R U . . .
C11 C 0.56703(18) 0.48275(12) 0.49716(6) 0.0323(3) Uani 1 1 d . . . . .
H11 H 0.6487 0.5334 0.4935 0.039 Uiso 1 1 calc R U . . .
C12 C 0.48883(19) 0.50234(13) 0.55500(7) 0.0357(3) Uani 1 1 d . . . . .
H12 H 0.5470 0.5136 0.5894 0.043 Uiso 1 1 calc R U . . .
C13 C 0.34732(18) 0.50551(12) 0.56298(7) 0.0327(3) Uani 1 1 d . . . . .
H13 H 0.2882 0.4954 0.5288 0.039 Uiso 1 1 calc R U . . .
C14 C 0.27362(18) 0.52340(11) 0.62075(7) 0.0328(3) Uani 1 1 d . . . . .
C15 C 0.13227(18) 0.56437(11) 0.62454(7) 0.0332(3) Uani 1 1 d . . . . .
C16 C 0.0655(2) 0.57108(13) 0.68073(7) 0.0400(4) Uani 1 1 d . . . . .
H16 H -0.0312 0.5953 0.6831 0.048 Uiso 1 1 calc R U . . .
C17 C 0.1362(2) 0.54349(14) 0.73257(8) 0.0459(4) Uani 1 1 d . . . . .
H17 H 0.0892 0.5497 0.7701 0.055 Uiso 1 1 calc R U . . .
C18 C 0.2766(2) 0.50655(15) 0.72935(7) 0.0445(4) Uani 1 1 d . . . . .
H18 H 0.3271 0.4889 0.7649 0.053 Uiso 1 1 calc R U . . .
C19 C 0.3431(2) 0.49542(13) 0.67423(7) 0.0390(4) Uani 1 1 d . . . . .
H19 H 0.4383 0.4681 0.6726 0.047 Uiso 1 1 calc R U . . .
C20 C 0.04829(18) 0.60238(12) 0.57314(7) 0.0346(3) Uani 1 1 d . . . . .
H20 H -0.0530 0.5911 0.5745 0.042 Uiso 1 1 calc R U . . .
C21 C 0.09935(18) 0.65098(13) 0.52488(7) 0.0366(3) Uani 1 1 d . . . . .
H21 H 0.1995 0.6664 0.5225 0.044 Uiso 1 1 calc R U . . .
C22 C 0.00338(19) 0.68157(12) 0.47482(8) 0.0369(3) Uani 1 1 d . . . . .
C23 C 0.07174(19) 0.70600(12) 0.41611(7) 0.0352(3) Uani 1 1 d . . . . .
C24 C -0.0116(2) 0.75202(14) 0.37155(8) 0.0436(4) Uani 1 1 d . . . . .
H24 H -0.1093 0.7698 0.3795 0.052 Uiso 1 1 calc R U . . .
C25 C 0.0465(3) 0.77214(16) 0.31577(9) 0.0525(5) Uani 1 1 d . . . . .
H25 H -0.0110 0.8039 0.2857 0.063 Uiso 1 1 calc R U . . .
C26 C 0.1880(3) 0.74601(18) 0.30384(9) 0.0546(5) Uani 1 1 d . . . . .
H26 H 0.2283 0.7605 0.2657 0.065 Uiso 1 1 calc R U . . .
C27 C 0.2710(3) 0.6989(2) 0.34723(10) 0.0594(5) Uani 1 1 d . . . . .
H27 H 0.3678 0.6794 0.3386 0.071 Uiso 1 1 calc R U . . .
C28 C 0.2140(2) 0.67981(16) 0.40327(8) 0.0472(4) Uani 1 1 d . . . . .
H28 H 0.2724 0.6486 0.4332 0.057 Uiso 1 1 calc R U . . .
C29 C 0.53984(17) 0.21699(12) 0.34804(6) 0.0312(3) Uani 1 1 d . . . . .
H29A H 0.5235 0.2843 0.3275 0.037 Uiso 1 1 calc R U . . .
H29B H 0.6132 0.1780 0.3248 0.037 Uiso 1 1 calc R U . . .
C30 C 0.39984(17) 0.15539(12) 0.34733(7) 0.0317(3) Uani 1 1 d . . . . .
C31 C 0.33770(16) 0.12641(12) 0.28780(7) 0.0311(3) Uani 1 1 d . . . . .
C32 C 0.23613(19) 0.04626(15) 0.28505(8) 0.0406(4) Uani 1 1 d . . . . .
H32 H 0.2023 0.0151 0.3210 0.049 Uiso 1 1 calc R U . . .
C33 C 0.1842(2) 0.01161(16) 0.23056(9) 0.0468(4) Uani 1 1 d . . . . .
H33 H 0.1155 -0.0434 0.2292 0.056 Uiso 1 1 calc R U . . .
C34 C 0.2318(2) 0.05668(16) 0.17818(8) 0.0466(4) Uani 1 1 d . . . . .
H34 H 0.1963 0.0327 0.1408 0.056 Uiso 1 1 calc R U . . .
C35 C 0.3313(2) 0.13667(16) 0.18029(8) 0.0476(4) Uani 1 1 d . . . . .
H35 H 0.3638 0.1680 0.1442 0.057 Uiso 1 1 calc R U . . .
C36 C 0.38418(19) 0.17152(13) 0.23476(7) 0.0376(3) Uani 1 1 d . . . . .
H36 H 0.4527 0.2267 0.2358 0.045 Uiso 1 1 calc R U . . .

loop_
_atom_site_aniso_label
_atom_site_aniso_U_11
_atom_site_aniso_U_22
_atom_site_aniso_U_33
_atom_site_aniso_U_23
_atom_site_aniso_U_13
_atom_site_aniso_U_12
O1 0.0438(7) 0.0383(6) 0.0285(5) 0.0022(4) 0.0019(5) 0.0101(5)
O2 0.0387(6) 0.0678(8) 0.0313(5) -0.0025(6) -0.0069(5) 0.0141(6)
O3 0.0374(7) 0.0618(8) 0.0571(8) 0.0079(6) 0.0055(6) 0.0120(6)
O4 0.0446(7) 0.0646(8) 0.0281(6) -0.0014(5) 0.0053(5) -0.0165(6)
C1 0.0299(8) 0.0439(8) 0.0237(6) -0.0005(6) 0.0047(6) 0.0055(6)
C2 0.0301(7) 0.0337(7) 0.0232(6) 0.0015(5) 0.0009(5) -0.0021(6)
C3 0.0323(8) 0.0302(7) 0.0253(7) -0.0008(5) -0.0004(5) -0.0009(6)
C4 0.0310(8) 0.0288(7) 0.0271(7) 0.0022(5) -0.0024(5) 0.0031(6)
C5 0.0304(7) 0.0285(7) 0.0237(6) 0.0039(5) -0.0031(5) 0.0027(6)
C6 0.0333(8) 0.0330(7) 0.0304(7) 0.0006(6) -0.0057(6) -0.0004(6)
C7 0.0284(8) 0.0406(8) 0.0418(8) 0.0049(7) -0.0038(6) -0.0022(6)
C8 0.0299(8) 0.0458(9) 0.0386(8) 0.0017(7) 0.0040(6) 0.0069(7)
C9 0.0349(8) 0.0369(8) 0.0335(7) -0.0041(6) 0.0020(6) 0.0042(6)
C10 0.0321(7) 0.0314(7) 0.0218(6) 0.0006(5) 0.0000(5) 0.0003(6)
C11 0.0334(8) 0.0339(7) 0.0297(7) -0.0022(6) 0.0017(6) 0.0004(6)
C12 0.0398(9) 0.0380(8) 0.0295(7) -0.0081(6) -0.0007(6) -0.0004(7)
C13 0.0379(9) 0.0324(7) 0.0277(7) -0.0040(6) 0.0007(6) -0.0025(6)
C14 0.0399(8) 0.0297(7) 0.0288(7) -0.0041(6) 0.0017(6) -0.0074(6)
C15 0.0410(9) 0.0281(7) 0.0305(7) -0.0053(6) 0.0060(6) -0.0069(6)
C16 0.0491(10) 0.0345(8) 0.0364(8) -0.0068(6) 0.0122(7) -0.0039(7)
C17 0.0662(12) 0.0413(9) 0.0300(8) -0.0074(7) 0.0140(8) -0.0087(9)
C18 0.0627(12) 0.0433(9) 0.0276(8) -0.0012(7) -0.0019(8) -0.0119(9)
C19 0.0439(9) 0.0395(8) 0.0338(8) -0.0024(7) -0.0012(7) -0.0069(7)
C20 0.0358(8) 0.0321(7) 0.0359(8) -0.0069(6) 0.0056(6) -0.0013(6)
C21 0.0359(9) 0.0367(8) 0.0373(8) -0.0009(6) 0.0009(6) -0.0031(7)
C22 0.0373(9) 0.0306(7) 0.0428(9) -0.0023(6) 0.0019(7) 0.0030(7)
C23 0.0397(9) 0.0287(7) 0.0371(8) -0.0024(6) -0.0028(7) 0.0011(6)
C24 0.0466(10) 0.0380(8) 0.0462(9) -0.0006(7) -0.0034(8) 0.0095(8)
C25 0.0688(13) 0.0477(10) 0.0410(9) 0.0046(8) -0.0094(9) 0.0129(10)
C26 0.0707(14) 0.0573(12) 0.0357(9) 0.0027(8) 0.0063(9) 0.0026(10)
C27 0.0479(11) 0.0841(15) 0.0463(11) 0.0057(10) 0.0085(9) 0.0083(11)
C28 0.0415(10) 0.0599(11) 0.0404(9) 0.0063(8) -0.0007(7) 0.0062(9)
C29 0.0321(8) 0.0357(7) 0.0259(7) -0.0043(6) 0.0017(6) -0.0030(6)
C30 0.0328(8) 0.0346(7) 0.0278(7) -0.0024(6) 0.0027(6) -0.0012(6)
C31 0.0297(7) 0.0336(7) 0.0300(7) -0.0031(6) 0.0009(6) 0.0001(6)
C32 0.0376(9) 0.0489(9) 0.0353(8) -0.0001(7) 0.0013(7) -0.0110(7)
C33 0.0437(10) 0.0496(10) 0.0472(10) -0.0055(8) -0.0054(8) -0.0146(8)
C34 0.0487(10) 0.0567(11) 0.0345(8) -0.0106(8) -0.0094(8) -0.0056(9)
C35 0.0532(11) 0.0598(11) 0.0300(8) 0.0018(8) -0.0029(7) -0.0112(9)
C36 0.0405(9) 0.0408(8) 0.0314(7) 0.0013(6) -0.0025(7) -0.0089(7)

loop_
_atom_type_symbol
_atom_type_description
_atom_type_scat_dispersion_real
_atom_type_scat_dispersion_imag
_atom_type_scat_source
C C 0.0181 0.0091 'International Tables Vol C Tables 4.2.6.8 and 6.1.1.4'
H H 0.0000 0.0000 'International Tables Vol C Tables 4.2.6.8 and 6.1.1.4'
O O 0.0492 0.0322 'International Tables Vol C Tables 4.2.6.8 and 6.1.1.4'

loop_
_geom_angle_atom_site_label_1
_geom_angle_atom_site_label_2
_geom_angle_atom_site_label_3
_geom_angle
_geom_angle_site_symmetry_1
_geom_angle_site_symmetry_3
C1 O1 C11 111.85(12) . .
O2 C1 O1 120.52(15) . .
O2 C1 C2 128.50(15) . .
O1 C1 C2 110.96(12) . .
C1 C2 C10 103.05(12) . .
C1 C2 C3 115.23(11) . .
C10 C2 C3 106.60(12) . .
C1 C2 H2 110.5 . .
C10 C2 H2 110.5 . .
C3 C2 H2 110.5 . .
C4 C3 C29 113.53(12) . .
C4 C3 C2 102.40(12) . .
C29 C3 C2 118.11(13) . .
C4 C3 H3 107.4 . .
C29 C3 H3 107.4 . .
C2 C3 H3 107.4 . .
C9 C4 C5 119.83(14) . .
C9 C4 C3 129.17(13) . .
C5 C4 C3 110.97(13) . .
C4 C5 C6 120.79(14) . .
C4 C5 C10 111.15(13) . .
C6 C5 C10 128.05(13) . .
C7 C6 C5 119.06(14) . .
C7 C6 H6 120.5 . .
C5 C6 H6 120.5 . .
C6 C7 C8 120.30(15) . .
C6 C7 H7 119.8 . .
C8 C7 H7 119.8 . .
C9 C8 C7 120.59(15) . .
C9 C8 H8 119.7 . .
C7 C8 H8 119.7 . .
C8 C9 C4 119.42(14) . .
C8 C9 H9 120.3 . .
C4 C9 H9 120.3 . .
C5 C10 C2 103.18(11) . .
C5 C10 C11 114.36(12) . .
C2 C10 C11 104.13(12) . .
C5 C10 H10 111.5 . .
C2 C10 H10 111.5 . .
C11 C10 H10 111.5 . .
O1 C11 C12 110.84(13) . .
O1 C11 C10 104.99(11) . .
C12 C11 C10 113.58(13) . .
O1 C11 H11 109.1 . .
C12 C11 H11 109.1 . .
C10 C11 H11 109.1 . .
C13 C12 C11 126.75(15) . .
C13 C12 H12 116.6 . .
C11 C12 H12 116.6 . .
C12 C13 C14 125.43(15) . .
C12 C13 H13 117.3 . .
C14 C13 H13 117.3 . .
C19 C14 C15 117.91(15) . .
C19 C14 C13 119.53(15) . .
C15 C14 C13 122.52(14) . .
C16 C15 C14 119.00(15) . .
C16 C15 C20 116.52(15) . .
C14 C15 C20 124.47(14) . .
C17 C16 C15 121.89(17) . .
C17 C16 H16 119.1 . .
C15 C16 H16 119.1 . .
C16 C17 C18 119.34(16) . .
C16 C17 H17 120.3 . .
C18 C17 H17 120.3 . .
C17 C18 C19 119.91(17) . .
C17 C18 H18 120.0 . .
C19 C18 H18 120.0 . .
C18 C19 C14 121.86(18) . .
C18 C19 H19 119.1 . .
C14 C19 H19 119.1 . .
C21 C20 C15 126.88(15) . .
C21 C20 H20 116.6 . .
C15 C20 H20 116.6 . .
C20 C21 C22 121.50(16) . .
C20 C21 H21 119.2 . .
C22 C21 H21 119.3 . .
O3 C22 C21 121.40(16) . .
O3 C22 C23 120.77(16) . .
C21 C22 C23 117.78(14) . .
C28 C23 C24 118.71(16) . .
C28 C23 C22 122.26(15) . .
C24 C23 C22 118.95(16) . .
C25 C24 C23 120.60(18) . .
C25 C24 H24 119.7 . .
C23 C24 H24 119.7 . .
C26 C25 C24 119.95(18) . .
C26 C25 H25 120.0 . .
C24 C25 H25 120.0 . .
C27 C26 C25 120.05(19) . .
C27 C26 H26 120.0 . .
C25 C26 H26 120.0 . .
C26 C27 C28 120.2(2) . .
C26 C27 H27 119.9 . .
C28 C27 H27 119.9 . .
C27 C28 C23 120.47(18) . .
C27 C28 H28 119.8 . .
C23 C28 H28 119.8 . .
C30 C29 C3 114.86(12) . .
C30 C29 H29A 108.6 . .
C3 C29 H29A 108.6 . .
C30 C29 H29B 108.6 . .
C3 C29 H29B 108.6 . .
H29A C29 H29B 107.5 . .
O4 C30 C31 120.65(14) . .
O4 C30 C29 121.41(14) . .
C31 C30 C29 117.81(12) . .
C36 C31 C32 118.59(14) . .
C36 C31 C30 122.50(14) . .
C32 C31 C30 118.77(14) . .
C33 C32 C31 120.66(16) . .
C33 C32 H32 119.7 . .
C31 C32 H32 119.7 . .
C34 C33 C32 120.18(17) . .
C34 C33 H33 119.9 . .
C32 C33 H33 119.9 . .
C33 C34 C35 119.75(16) . .
C33 C34 H34 120.1 . .
C35 C34 H34 120.1 . .
C34 C35 C36 120.35(17) . .
C34 C35 H35 119.8 . .
C36 C35 H35 119.8 . .
C35 C36 C31 120.47(15) . .
C35 C36 H36 119.8 . .
C31 C36 H36 119.8 . .

loop_
_geom_bond_atom_site_label_1
_geom_bond_atom_site_label_2
_geom_bond_distance
_geom_bond_site_symmetry_2
O1 C1 1.355(2) .
O1 C11 1.4509(19) .
O2 C1 1.2031(19) .
O3 C22 1.230(2) .
O4 C30 1.2166(19) .
C1 C2 1.516(2) .
C2 C10 1.541(2) .
C2 C3 1.557(2) .
C2 H2 1.0000 .
C3 C4 1.523(2) .
C3 C29 1.5266(19) .
C3 H3 1.0000 .
C4 C9 1.391(2) .
C4 C5 1.393(2) .
C5 C6 1.394(2) .
C5 C10 1.514(2) .
C6 C7 1.387(2) .
C6 H6 0.9500 .
C7 C8 1.391(2) .
C7 H7 0.9500 .
C8 C9 1.390(2) .
C8 H8 0.9500 .
C9 H9 0.9500 .
C10 C11 1.550(2) .
C10 H10 1.0000 .
C11 C12 1.504(2) .
C11 H11 1.0000 .
C12 C13 1.323(2) .
C12 H12 0.9500 .
C13 C14 1.479(2) .
C13 H13 0.9500 .
C14 C19 1.405(2) .
C14 C15 1.413(2) .
C15 C16 1.404(2) .
C15 C20 1.471(2) .
C16 C17 1.378(3) .
C16 H16 0.9500 .
C17 C18 1.386(3) .
C17 H17 0.9500 .
C18 C19 1.386(2) .
C18 H18 0.9500 .
C19 H19 0.9500 .
C20 C21 1.333(2) .
C20 H20 0.9500 .
C21 C22 1.482(2) .
C21 H21 0.9500 .
C22 C23 1.491(2) .
C23 C28 1.390(3) .
C23 C24 1.392(2) .
C24 C25 1.383(3) .
C24 H24 0.9500 .
C25 C26 1.379(3) .
C25 H25 0.9500 .
C26 C27 1.378(3) .
C26 H26 0.9500 .
C27 C28 1.382(3) .
C27 H27 0.9500 .
C28 H28 0.9500 .
C29 C30 1.518(2) .
C29 H29A 0.9900 .
C29 H29B 0.9900 .
C30 C31 1.497(2) .
C31 C36 1.388(2) .
C31 C32 1.394(2) .
C32 C33 1.384(2) .
C32 H32 0.9500 .
C33 C34 1.379(3) .
C33 H33 0.9500 .
C34 C35 1.379(3) .
C34 H34 0.9500 .
C35 C36 1.387(2) .
C35 H35 0.9500 .
C36 H36 0.9500 .

loop_
_geom_torsion_atom_site_label_1
_geom_torsion_atom_site_label_2
_geom_torsion_atom_site_label_3
_geom_torsion_atom_site_label_4
_geom_torsion
_geom_torsion_site_symmetry_1
_geom_torsion_site_symmetry_2
_geom_torsion_site_symmetry_3
_geom_torsion_site_symmetry_4
C11 O1 C1 O2 177.86(13) . . . .
C11 O1 C1 C2 -0.76(17) . . . .
O2 C1 C2 C10 168.31(15) . . . .
O1 C1 C2 C10 -13.22(15) . . . .
O2 C1 C2 C3 52.6(2) . . . .
O1 C1 C2 C3 -128.91(13) . . . .
C1 C2 C3 C4 90.61(15) . . . .
C10 C2 C3 C4 -23.03(14) . . . .
C1 C2 C3 C29 -34.90(19) . . . .
C10 C2 C3 C29 -148.54(12) . . . .
C29 C3 C4 C9 -38.5(2) . . . .
C2 C3 C4 C9 -166.96(15) . . . .
C29 C3 C4 C5 143.39(13) . . . .
C2 C3 C4 C5 14.94(15) . . . .
C9 C4 C5 C6 -0.1(2) . . . .
C3 C4 C5 C6 178.19(13) . . . .
C9 C4 C5 C10 -179.10(13) . . . .
C3 C4 C5 C10 -0.80(16) . . . .
C4 C5 C6 C7 0.6(2) . . . .
C10 C5 C6 C7 179.39(14) . . . .
C5 C6 C7 C8 -0.7(2) . . . .
C6 C7 C8 C9 0.3(3) . . . .
C7 C8 C9 C4 0.2(2) . . . .
C5 C4 C9 C8 -0.3(2) . . . .
C3 C4 C9 C8 -178.22(15) . . . .
C4 C5 C10 C2 -13.90(15) . . . .
C6 C5 C10 C2 167.21(14) . . . .
C4 C5 C10 C11 -126.31(13) . . . .
C6 C5 C10 C11 54.79(19) . . . .
C1 C2 C10 C5 -98.99(12) . . . .
C3 C2 C10 C5 22.73(14) . . . .
C1 C2 C10 C11 20.73(14) . . . .
C3 C2 C10 C11 142.45(11) . . . .
C1 O1 C11 C12 -108.59(14) . . . .
C1 O1 C11 C10 14.43(16) . . . .
C5 C10 C11 O1 90.17(14) . . . .
C2 C10 C11 O1 -21.67(14) . . . .
C5 C10 C11 C12 -148.59(13) . . . .
C2 C10 C11 C12 99.56(14) . . . .
O1 C11 C12 C13 15.9(2) . . . .
C10 C11 C12 C13 -102.1(2) . . . .
C11 C12 C13 C14 179.01(14) . . . .
C12 C13 C14 C19 -26.9(2) . . . .
C12 C13 C14 C15 155.53(17) . . . .
C19 C14 C15 C16 -2.7(2) . . . .
C13 C14 C15 C16 174.86(14) . . . .
C19 C14 C15 C20 176.60(15) . . . .
C13 C14 C15 C20 -5.8(2) . . . .
C14 C15 C16 C17 3.1(2) . . . .
C20 C15 C16 C17 -176.27(15) . . . .
C15 C16 C17 C18 -1.0(3) . . . .
C16 C17 C18 C19 -1.5(3) . . . .
C17 C18 C19 C14 1.8(3) . . . .
C15 C14 C19 C18 0.3(2) . . . .
C13 C14 C19 C18 -177.32(15) . . . .
C16 C15 C20 C21 144.81(16) . . . .
C14 C15 C20 C21 -34.5(2) . . . .
C15 C20 C21 C22 177.43(14) . . . .
C20 C21 C22 O3 15.3(3) . . . .
C20 C21 C22 C23 -162.24(15) . . . .
O3 C22 C23 C28 -163.31(18) . . . .
C21 C22 C23 C28 14.2(2) . . . .
O3 C22 C23 C24 13.5(2) . . . .
C21 C22 C23 C24 -168.99(15) . . . .
C28 C23 C24 C25 -0.6(3) . . . .
C22 C23 C24 C25 -177.50(16) . . . .
C23 C24 C25 C26 0.4(3) . . . .
C24 C25 C26 C27 0.7(3) . . . .
C25 C26 C27 C28 -1.5(4) . . . .
C26 C27 C28 C23 1.3(4) . . . .
C24 C23 C28 C27 -0.2(3) . . . .
C22 C23 C28 C27 176.59(19) . . . .
C4 C3 C29 C30 172.79(12) . . . .
C2 C3 C29 C30 -67.33(17) . . . .
C3 C29 C30 O4 -1.3(2) . . . .
C3 C29 C30 C31 -177.13(13) . . . .
O4 C30 C31 C36 169.99(17) . . . .
C29 C30 C31 C36 -14.2(2) . . . .
O4 C30 C31 C32 -14.3(2) . . . .
C29 C30 C31 C32 161.51(15) . . . .
C36 C31 C32 C33 0.8(3) . . . .
C30 C31 C32 C33 -175.05(17) . . . .
C31 C32 C33 C34 -0.4(3) . . . .
C32 C33 C34 C35 -0.1(3) . . . .
C33 C34 C35 C36 0.4(3) . . . .
C34 C35 C36 C31 0.0(3) . . . .
C32 C31 C36 C35 -0.6(3) . . . .
C30 C31 C36 C35 175.10(16) . . . .
